data_4065707
loop_
_publ_author_name
'Zhang, Zhengxing'
'Bu, Xiuli'
'Zhang, Jie'
'Liu, Ruiting'
'Zhou, Xigeng'
'Weng, Linhong'

_publ_section_title
;
 Insertion of Ketenimines into the Ln&#x2212;C \s-Bond of
 Organolanthanides: A New Strategy for Synthesis of Lanthanide 1-Azaallyl
 Complexes
;
_journal_issue 9
_journal_name_full Organometallics
_journal_page_first 2111
_journal_paper_doi 10.1021/om100089a
_journal_volume 29
_journal_year 2010
_chemical_formula_sum 'C38 H42 N O Yb'
_chemical_formula_weight 701.77
_chemical_name_systematic
; 
 ? 
;
_space_group_IT_number 14
_symmetry_cell_setting monoclinic
_symmetry_space_group_name_Hall '-P 2yn'
_symmetry_space_group_name_H-M 'P 1 21/n 1'
_atom_sites_solution_hydrogens geom
_atom_sites_solution_primary direct
_atom_sites_solution_secondary difmap
_audit_creation_method SHELXL-97
_cell_angle_alpha 90.00
_cell_angle_beta 99.003(5)
_cell_angle_gamma 90.00
_cell_formula_units_Z 4
_cell_length_a 13.603(5)
_cell_length_b 9.132(4)
_cell_length_c 25.305(10)
_cell_measurement_reflns_used 4650
_cell_measurement_temperature 293(2)
_cell_measurement_theta_max 23.408
_cell_measurement_theta_min 2.748
_cell_volume 3105(2)
_computing_cell_refinement 'Bruker SMART'
_computing_data_collection 'Bruker SMART'
_computing_data_reduction 'Bruker SHELXTL'
_computing_molecular_graphics 'Bruker SHELXTL'
_computing_publication_material 'Bruker SHELXTL'
_computing_structure_refinement 'SHELXL-97 (Sheldrick, 1997)'
_computing_structure_solution 'SHELXS-97 (Sheldrick, 1990)'
_diffrn_ambient_temperature 293(2)
_diffrn_measured_fraction_theta_full 0.996
_diffrn_measured_fraction_theta_max 0.996
_diffrn_measurement_device_type 'CCD area detector'
_diffrn_measurement_method 'phi and omega scans'
_diffrn_radiation_monochromator graphite
_diffrn_radiation_source 'fine-focus sealed tube'
_diffrn_radiation_type MoK\a
_diffrn_radiation_wavelength 0.71073
_diffrn_reflns_av_R_equivalents 0.0564
_diffrn_reflns_av_sigmaI/netI 0.0646
_diffrn_reflns_limit_h_max 16
_diffrn_reflns_limit_h_min -15
_diffrn_reflns_limit_k_max 10
_diffrn_reflns_limit_k_min -10
_diffrn_reflns_limit_l_max 30
_diffrn_reflns_limit_l_min -23
_diffrn_reflns_number 12480
_diffrn_reflns_theta_full 25.01
_diffrn_reflns_theta_max 25.01
_diffrn_reflns_theta_min 1.60
_exptl_absorpt_coefficient_mu 3.043
_exptl_absorpt_correction_T_max 0.6417
_exptl_absorpt_correction_T_min 0.5541
_exptl_absorpt_correction_type multi-scan
_exptl_absorpt_process_details sadabs
_exptl_crystal_colour 'dark red'
_exptl_crystal_density_diffrn 1.501
_exptl_crystal_density_method 'not measured'
_exptl_crystal_description block
_exptl_crystal_F_000 1420
_exptl_crystal_size_max 0.22
_exptl_crystal_size_mid 0.18
_exptl_crystal_size_min 0.16
_refine_diff_density_max 2.189
_refine_diff_density_min -0.966
_refine_diff_density_rms 0.137
_refine_ls_extinction_method none
_refine_ls_goodness_of_fit_ref 1.002
_refine_ls_hydrogen_treatment constr
_refine_ls_matrix_type full
_refine_ls_number_parameters 345
_refine_ls_number_reflns 5448
_refine_ls_number_restraints 7
_refine_ls_restrained_S_all 1.010
_refine_ls_R_factor_all 0.0651
_refine_ls_R_factor_gt 0.0474
_refine_ls_shift/su_max 0.002
_refine_ls_shift/su_mean 0.000
_refine_ls_structure_factor_coef Fsqd
_refine_ls_weighting_details 'calc w=1/[\s^2^(Fo^2^)+(0.0800P)^2^+0.0000P] where P=(Fo^2^+2Fc^2^)/3'
_refine_ls_weighting_scheme calc
_refine_ls_wR_factor_gt 0.1276
_refine_ls_wR_factor_ref 0.1344
_reflns_number_gt 4108
_reflns_number_total 5448
_reflns_threshold_expression >2sigma(I)
_cod_data_source_file om100089a_si_002.cif
_cod_data_source_block 2-Yb-thf
_cod_depositor_comments
;
The following automatic conversions were performed:

'_symmetry_cell_setting' value 'Monoclinic' changed to 'monoclinic'
according to /home/saulius/struct/CIF-dictionaries/cif_core.dic
dictionary named 'cif_core.dic' version 2.4.1 from 2010-06-29.

Automatic conversion script
Id: cif_fix_values 1715 2011-07-08 13:25:40Z adriana 
;
_cod_original_sg_symbol_H-M P2(1)/n
_cod_database_code 4065707

loop_
_symmetry_equiv_pos_as_xyz
'x, y, z'
'-x+1/2, y+1/2, -z+1/2'
'-x, -y, -z'
'x-1/2, -y-1/2, z-1/2'

loop_
_atom_site_label
_atom_site_type_symbol
_atom_site_fract_x
_atom_site_fract_y
_atom_site_fract_z
_atom_site_U_iso_or_equiv
_atom_site_adp_type
_atom_site_occupancy
_atom_site_symmetry_multiplicity
_atom_site_calc_flag
_atom_site_refinement_flags
Yb1 Yb 0.78275(2) 0.79580(3) 0.882913(11) 0.03607(14) Uani 1 1 d .
N1 N 0.6606(5) 0.7811(6) 0.9344(2) 0.0358(14) Uani 1 1 d .
O1 O 0.2223(11) 0.2204(18) 0.8127(6) 0.215(7) Uiso 1 1 d D
C1 C 0.6095(5) 0.9900(8) 0.8810(3) 0.0362(16) Uani 1 1 d .
C2 C 0.7044(5) 1.0681(8) 0.8990(3) 0.0376(17) Uani 1 1 d .
C3 C 0.7341(6) 1.1037(9) 0.9528(3) 0.0456(19) Uani 1 1 d .
H3A H 0.6993 1.0664 0.9787 0.055 Uiso 1 1 calc R
C4 C 0.8159(7) 1.1952(10) 0.9678(4) 0.058(2) Uani 1 1 d .
H4A H 0.8372 1.2139 1.0039 0.069 Uiso 1 1 calc R
C5 C 0.8633(7) 1.2555(9) 0.9320(4) 0.058(2) Uani 1 1 d .
H5A H 0.9145 1.3217 0.9429 0.069 Uiso 1 1 calc R
C6 C 0.8380(6) 1.2214(9) 0.8779(4) 0.055(2) Uani 1 1 d .
H6A H 0.8730 1.2616 0.8527 0.066 Uiso 1 1 calc R
C7 C 0.7611(6) 1.1282(8) 0.8630(3) 0.0421(18) Uani 1 1 d .
H7A H 0.7454 1.1031 0.8270 0.051 Uiso 1 1 calc R
C8 C 0.5429(6) 1.0661(8) 0.8367(3) 0.0383(17) Uani 1 1 d .
C9 C 0.5388(7) 1.2195(9) 0.8367(3) 0.050(2) Uani 1 1 d .
H9A H 0.5761 1.2709 0.8647 0.060 Uiso 1 1 calc R
C10 C 0.4814(6) 1.2956(10) 0.7967(3) 0.052(2) Uani 1 1 d .
H10A H 0.4800 1.3973 0.7978 0.062 Uiso 1 1 calc R
C11 C 0.4265(7) 1.2237(11) 0.7553(4) 0.058(2) Uani 1 1 d .
H11A H 0.3872 1.2756 0.7282 0.070 Uiso 1 1 calc R
C12 C 0.4294(7) 1.0783(10) 0.7538(3) 0.056(2) Uani 1 1 d .
H12A H 0.3925 1.0294 0.7251 0.067 Uiso 1 1 calc R
C13 C 0.4862(5) 0.9973(9) 0.7941(3) 0.0416(18) Uani 1 1 d .
H13A H 0.4858 0.8956 0.7921 0.050 Uiso 1 1 calc R
C14 C 0.5862(5) 0.8605(8) 0.9053(3) 0.0349(16) Uani 1 1 d .
C15 C 0.4810(6) 0.8081(8) 0.8949(3) 0.0371(17) Uani 1 1 d .
C16 C 0.4590(7) 0.6628(9) 0.8790(3) 0.049(2) Uani 1 1 d .
H16A H 0.5097 0.5995 0.8730 0.058 Uiso 1 1 calc R
C17 C 0.3620(7) 0.6144(12) 0.8724(3) 0.057(2) Uani 1 1 d .
H17A H 0.3488 0.5181 0.8616 0.069 Uiso 1 1 calc R
C18 C 0.2846(7) 0.7005(14) 0.8809(3) 0.070(3) Uani 1 1 d .
H18A H 0.2200 0.6643 0.8765 0.084 Uiso 1 1 calc R
C19 C 0.3055(8) 0.8455(14) 0.8966(4) 0.071(3) Uani 1 1 d .
H19A H 0.2544 0.9074 0.9031 0.085 Uiso 1 1 calc R
C20 C 0.4020(6) 0.8962(11) 0.9025(3) 0.053(2) Uani 1 1 d .
H20A H 0.4144 0.9936 0.9120 0.064 Uiso 1 1 calc R
C21 C 0.6455(7) 0.6965(9) 0.9835(3) 0.050(2) Uani 1 1 d .
C22 C 0.7231(7) 0.7494(12) 1.0290(3) 0.062(3) Uani 1 1 d .
H22A H 0.7881 0.7393 1.0191 0.092 Uiso 1 1 calc R
H22B H 0.7193 0.6921 1.0604 0.092 Uiso 1 1 calc R
H22C H 0.7111 0.8505 1.0362 0.092 Uiso 1 1 calc R
C23 C 0.6627(9) 0.5319(10) 0.9738(4) 0.079(3) Uani 1 1 d .
H23A H 0.6139 0.4977 0.9448 0.118 Uiso 1 1 calc R
H23B H 0.6569 0.4776 1.0056 0.118 Uiso 1 1 calc R
H23C H 0.7281 0.5182 0.9648 0.118 Uiso 1 1 calc R
C24 C 0.5462(8) 0.7154(13) 1.0029(4) 0.074(3) Uani 1 1 d .
H24A H 0.4936 0.6824 0.9757 0.112 Uiso 1 1 calc R
H24B H 0.5363 0.8170 1.0104 0.112 Uiso 1 1 calc R
H24C H 0.5459 0.6589 1.0349 0.112 Uiso 1 1 calc R
C25 C 0.9592(6) 0.9004(10) 0.9228(3) 0.054(2) Uani 1 1 d .
H25A H 0.9680 0.9999 0.9173 0.065 Uiso 1 1 calc R
C26 C 0.9238(6) 0.8377(10) 0.9656(4) 0.054(2) Uani 1 1 d .
H26A H 0.9059 0.8888 0.9944 0.065 Uiso 1 1 calc R
C27 C 0.9190(7) 0.6853(10) 0.9591(4) 0.059(2) Uani 1 1 d .
H27A H 0.8969 0.6172 0.9819 0.070 Uiso 1 1 calc R
C28 C 0.9538(6) 0.6577(10) 0.9121(4) 0.059(2) Uani 1 1 d .
H28A H 0.9595 0.5653 0.8974 0.070 Uiso 1 1 calc R
C29 C 0.9790(7) 0.7883(10) 0.8897(4) 0.058(2) Uani 1 1 d .
H29A H 1.0048 0.7983 0.8580 0.069 Uiso 1 1 calc R
C30 C 0.6993(6) 0.8111(10) 0.7820(3) 0.048(2) Uani 1 1 d .
H30A H 0.6653 0.8969 0.7710 0.058 Uiso 1 1 calc R
C31 C 0.6593(7) 0.6862(10) 0.8026(3) 0.052(2) Uani 1 1 d .
H31A H 0.5933 0.6745 0.8074 0.062 Uiso 1 1 calc R
C32 C 0.7329(7) 0.5842(9) 0.8145(3) 0.059(2) Uani 1 1 d .
H32A H 0.7256 0.4925 0.8293 0.071 Uiso 1 1 calc R
C33 C 0.8191(7) 0.6395(12) 0.8009(4) 0.062(3) Uani 1 1 d .
H33A H 0.8798 0.5906 0.8043 0.074 Uiso 1 1 calc R
C34 C 0.8009(7) 0.7823(12) 0.7811(3) 0.058(2) Uani 1 1 d .
H34A H 0.8468 0.8455 0.7696 0.070 Uiso 1 1 calc R
C35 C 0.1683(11) 0.3230(15) 0.8412(6) 0.117(5) Uiso 1 1 d D
H35A H 0.1422 0.4057 0.8194 0.140 Uiso 1 1 calc R
H35B H 0.2073 0.3570 0.8744 0.140 Uiso 1 1 calc R
C36 C 0.0878(15) 0.214(2) 0.8503(8) 0.193(10) Uiso 1 1 d D
H36A H 0.1124 0.1528 0.8809 0.231 Uiso 1 1 calc R
H36B H 0.0302 0.2669 0.8584 0.231 Uiso 1 1 calc R
C37 C 0.0585(12) 0.123(2) 0.8042(7) 0.169(7) Uiso 1 1 d D
H37A H 0.0000 0.1610 0.7816 0.203 Uiso 1 1 calc R
H37B H 0.0457 0.0228 0.8144 0.203 Uiso 1 1 calc R
C38 C 0.1526(12) 0.132(2) 0.7761(6) 0.146(6) Uiso 1 1 d D
H38A H 0.1796 0.0355 0.7714 0.175 Uiso 1 1 calc R
H38B H 0.1370 0.1791 0.7414 0.175 Uiso 1 1 calc R

loop_
_atom_site_aniso_label
_atom_site_aniso_U_11
_atom_site_aniso_U_22
_atom_site_aniso_U_33
_atom_site_aniso_U_23
_atom_site_aniso_U_13
_atom_site_aniso_U_12
Yb1 0.0366(2) 0.0348(2) 0.0365(2) -0.00191(16) 0.00492(13) -0.00209(17)
N1 0.046(4) 0.031(3) 0.032(3) 0.001(3) 0.009(3) -0.001(3)
C1 0.036(4) 0.035(4) 0.038(4) -0.004(3) 0.006(3) -0.001(3)
C2 0.030(4) 0.029(4) 0.051(4) -0.007(3) 0.000(3) 0.000(3)
C3 0.057(5) 0.038(4) 0.041(4) -0.002(4) 0.006(4) -0.004(4)
C4 0.046(5) 0.046(5) 0.072(6) -0.014(5) -0.018(4) -0.007(4)
C5 0.055(6) 0.035(5) 0.077(7) -0.006(4) -0.008(5) -0.013(4)
C6 0.033(5) 0.042(5) 0.091(7) 0.015(5) 0.009(4) 0.003(4)
C7 0.050(5) 0.032(4) 0.045(4) 0.008(4) 0.009(3) 0.000(4)
C8 0.043(4) 0.038(4) 0.035(4) 0.004(3) 0.010(3) 0.002(3)
C9 0.054(5) 0.040(5) 0.054(5) -0.006(4) 0.005(4) 0.002(4)
C10 0.043(5) 0.049(5) 0.064(5) 0.007(5) 0.008(4) 0.011(4)
C11 0.051(6) 0.066(7) 0.054(5) 0.017(5) 0.002(4) 0.013(5)
C12 0.060(6) 0.059(6) 0.046(5) -0.006(4) 0.003(4) -0.005(5)
C13 0.035(4) 0.046(5) 0.043(4) -0.004(4) 0.004(3) -0.007(4)
C14 0.035(4) 0.040(4) 0.031(4) -0.009(3) 0.011(3) -0.007(3)
C15 0.034(4) 0.041(4) 0.037(4) -0.002(3) 0.008(3) -0.006(4)
C16 0.057(6) 0.047(5) 0.042(4) 0.001(4) 0.009(4) -0.011(4)
C17 0.052(6) 0.071(6) 0.049(5) -0.005(5) 0.008(4) -0.030(5)
C18 0.040(5) 0.107(10) 0.062(6) 0.007(6) 0.002(4) -0.029(7)
C19 0.054(6) 0.100(9) 0.060(6) 0.012(6) 0.015(5) 0.002(6)
C20 0.044(5) 0.061(6) 0.057(5) 0.000(5) 0.015(4) -0.004(5)
C21 0.060(6) 0.053(5) 0.039(4) 0.009(4) 0.011(4) -0.010(5)
C22 0.050(5) 0.094(7) 0.040(4) 0.013(5) 0.004(4) -0.009(5)
C23 0.114(9) 0.043(5) 0.080(7) 0.018(5) 0.020(6) -0.006(6)
C24 0.077(7) 0.104(9) 0.046(5) 0.020(6) 0.023(5) -0.001(6)
C25 0.047(5) 0.043(5) 0.067(5) 0.008(5) -0.007(4) -0.005(4)
C26 0.036(5) 0.063(6) 0.057(5) -0.006(4) -0.013(4) 0.006(4)
C27 0.058(6) 0.057(6) 0.057(5) 0.014(5) -0.004(4) -0.002(5)
C28 0.047(5) 0.042(5) 0.083(7) -0.001(5) -0.003(5) 0.010(4)
C29 0.046(5) 0.063(6) 0.065(6) 0.006(5) 0.011(4) 0.006(5)
C30 0.048(5) 0.057(5) 0.037(4) -0.001(4) 0.000(3) 0.006(4)
C31 0.060(6) 0.056(6) 0.039(4) -0.011(4) 0.010(4) -0.016(5)
C32 0.085(7) 0.033(5) 0.057(5) -0.009(4) -0.001(5) 0.006(5)
C33 0.036(5) 0.083(7) 0.065(6) -0.029(6) 0.006(4) 0.018(5)
C34 0.049(5) 0.085(7) 0.043(5) -0.009(5) 0.013(4) -0.006(5)

loop_
_atom_type_symbol
_atom_type_description
_atom_type_scat_dispersion_real
_atom_type_scat_dispersion_imag
_atom_type_scat_source
C C 0.0033 0.0016 'International Tables Vol C Tables 4.2.6.8 and 6.1.1.4'
H H 0.0000 0.0000 'International Tables Vol C Tables 4.2.6.8 and 6.1.1.4'
N N 0.0061 0.0033 'International Tables Vol C Tables 4.2.6.8 and 6.1.1.4'
O O 0.0106 0.0060 'International Tables Vol C Tables 4.2.6.8 and 6.1.1.4'
Yb Yb -0.3850 5.5486 'International Tables Vol C Tables 4.2.6.8 and 6.1.1.4'

loop_
_geom_angle_atom_site_label_1
_geom_angle_atom_site_label_2
_geom_angle_atom_site_label_3
_geom_angle
N1 Yb1 C32 101.5(3)
N1 Yb1 C31 89.1(3)
C32 Yb1 C31 30.2(3)
N1 Yb1 C33 131.7(3)
C32 Yb1 C33 30.3(3)
C31 Yb1 C33 50.1(3)
N1 Yb1 C34 138.5(3)
C32 Yb1 C34 51.0(3)
C31 Yb1 C34 50.9(3)
C33 Yb1 C34 31.0(3)
N1 Yb1 C30 108.5(2)
C32 Yb1 C30 50.8(3)
C31 Yb1 C30 30.9(3)
C33 Yb1 C30 50.9(3)
C34 Yb1 C30 31.1(3)
N1 Yb1 C25 120.4(3)
C32 Yb1 C25 130.5(3)
C31 Yb1 C25 150.5(3)
C33 Yb1 C25 103.1(3)
C34 Yb1 C25 100.0(3)
C30 Yb1 C25 125.6(3)
N1 Yb1 C26 93.5(3)
C32 Yb1 C26 135.6(3)
C31 Yb1 C26 165.5(3)
C33 Yb1 C26 120.1(3)
C34 Yb1 C26 128.0(3)
C30 Yb1 C26 155.9(3)
C25 Yb1 C26 30.3(3)
N1 Yb1 C28 120.1(3)
C32 Yb1 C28 87.6(3)
C31 Yb1 C28 117.5(3)
C33 Yb1 C28 72.3(3)
C34 Yb1 C28 92.2(3)
C30 Yb1 C28 121.5(3)
C25 Yb1 C28 50.0(3)
C26 Yb1 C28 49.4(3)
N1 Yb1 C29 141.4(3)
C32 Yb1 C29 100.3(3)
C31 Yb1 C29 123.8(3)
C33 Yb1 C29 74.0(3)
C34 Yb1 C29 79.3(3)
C30 Yb1 C29 110.0(3)
C25 Yb1 C29 30.2(3)
C26 Yb1 C29 49.5(3)
C28 Yb1 C29 30.3(3)
N1 Yb1 C27 92.9(3)
C32 Yb1 C27 106.2(3)
C31 Yb1 C27 135.0(3)
C33 Yb1 C27 99.8(3)
C34 Yb1 C27 122.1(3)
C30 Yb1 C27 150.6(3)
C25 Yb1 C27 50.8(3)
C26 Yb1 C27 30.7(3)
C28 Yb1 C27 30.0(3)
C29 Yb1 C27 50.3(3)
N1 Yb1 C2 68.6(2)
C32 Yb1 C2 134.3(2)
C31 Yb1 C2 104.1(3)
C33 Yb1 C2 136.9(3)
C34 Yb1 C2 106.5(3)
C30 Yb1 C2 88.7(2)
C25 Yb1 C2 88.1(3)
C26 Yb1 C2 90.1(3)
C28 Yb1 C2 136.9(3)
C29 Yb1 C2 115.0(3)
C27 Yb1 C2 118.5(3)
C14 N1 C21 122.2(6)
C14 N1 Yb1 102.0(4)
C21 N1 Yb1 135.4(5)
C35 O1 C38 110.1(13)
C14 C1 C2 121.3(6)
C14 C1 C8 124.9(7)
C2 C1 C8 113.8(6)
C14 C1 Yb1 73.7(4)
C2 C1 Yb1 68.2(4)
C8 C1 Yb1 133.0(4)
C7 C2 C3 116.2(7)
C7 C2 C1 122.1(7)
C3 C2 C1 121.1(7)
C7 C2 Yb1 89.5(5)
C3 C2 Yb1 107.1(5)
C1 C2 Yb1 81.9(4)
C4 C3 C2 120.0(8)
C4 C3 H3A 120.0
C2 C3 H3A 120.0
C5 C4 C3 121.4(8)
C5 C4 H4A 119.3
C3 C4 H4A 119.3
C4 C5 C6 120.7(8)
C4 C5 H5A 119.6
C6 C5 H5A 119.6
C7 C6 C5 118.4(8)
C7 C6 H6A 120.8
C5 C6 H6A 120.8
C6 C7 C2 123.1(8)
C6 C7 Yb1 121.5(6)
C2 C7 Yb1 63.5(4)
C6 C7 H7A 118.5
C2 C7 H7A 118.5
Yb1 C7 H7A 85.4
C13 C8 C9 116.0(7)
C13 C8 C1 125.1(7)
C9 C8 C1 118.9(7)
C10 C9 C8 121.7(8)
C10 C9 H9A 119.1
C8 C9 H9A 119.1
C11 C10 C9 120.5(8)
C11 C10 H10A 119.8
C9 C10 H10A 119.8
C12 C11 C10 119.3(8)
C12 C11 H11A 120.3
C10 C11 H11A 120.3
C11 C12 C13 121.8(8)
C11 C12 H12A 119.1
C13 C12 H12A 119.1
C8 C13 C12 120.7(8)
C8 C13 H13A 119.7
C12 C13 H13A 119.7
N1 C14 C1 119.2(6)
N1 C14 C15 122.4(6)
C1 C14 C15 118.2(7)
N1 C14 Yb1 50.4(3)
C1 C14 Yb1 78.7(4)
C15 C14 Yb1 142.5(5)
C20 C15 C16 117.1(7)
C20 C15 C14 122.3(7)
C16 C15 C14 120.6(7)
C17 C16 C15 119.7(9)
C17 C16 H16A 120.2
C15 C16 H16A 120.2
C18 C17 C16 123.2(10)
C18 C17 H17A 118.4
C16 C17 H17A 118.4
C17 C18 C19 117.7(9)
C17 C18 H18A 121.1
C19 C18 H18A 121.1
C20 C19 C18 119.8(10)
C20 C19 H19A 120.1
C18 C19 H19A 120.1
C19 C20 C15 122.6(10)
C19 C20 H20A 118.7
C15 C20 H20A 118.7
N1 C21 C22 107.1(7)
N1 C21 C24 116.9(7)
C22 C21 C24 105.6(7)
N1 C21 C23 108.8(7)
C22 C21 C23 109.1(8)
C24 C21 C23 109.1(8)
C21 C22 H22A 109.5
C21 C22 H22B 109.5
H22A C22 H22B 109.5
C21 C22 H22C 109.5
H22A C22 H22C 109.5
H22B C22 H22C 109.5
C21 C23 H23A 109.5
C21 C23 H23B 109.5
H23A C23 H23B 109.5
C21 C23 H23C 109.5
H23A C23 H23C 109.5
H23B C23 H23C 109.5
C21 C24 H24A 109.5
C21 C24 H24B 109.5
H24A C24 H24B 109.5
C21 C24 H24C 109.5
H24A C24 H24C 109.5
H24B C24 H24C 109.5
C26 C25 C29 107.2(8)
C26 C25 Yb1 75.0(5)
C29 C25 Yb1 75.5(5)
C26 C25 H25A 126.4
C29 C25 H25A 126.4
Yb1 C25 H25A 115.4
C25 C26 C27 109.7(8)
C25 C26 Yb1 74.7(5)
C27 C26 Yb1 75.4(5)
C25 C26 H26A 125.2
C27 C26 H26A 125.2
Yb1 C26 H26A 116.6
C28 C27 C26 105.6(8)
C28 C27 Yb1 74.7(5)
C26 C27 Yb1 73.9(5)
C28 C27 H27A 127.2
C26 C27 H27A 127.2
Yb1 C27 H27A 116.6
C27 C28 C29 109.7(9)
C27 C28 Yb1 75.4(5)
C29 C28 Yb1 74.9(5)
C27 C28 H28A 125.1
C29 C28 H28A 125.1
Yb1 C28 H28A 116.5
C25 C29 C28 107.8(9)
C25 C29 Yb1 74.2(5)
C28 C29 Yb1 74.8(5)
C25 C29 H29A 126.1
C28 C29 H29A 126.1
Yb1 C29 H29A 117.0
C31 C30 C34 107.1(8)
C31 C30 Yb1 74.3(5)
C34 C30 Yb1 74.4(5)
C31 C30 H30A 126.5
C34 C30 H30A 126.5
Yb1 C30 H30A 117.0
C32 C31 C30 108.9(9)
C32 C31 Yb1 74.4(5)
C30 C31 Yb1 74.8(5)
C32 C31 H31A 125.6
C30 C31 H31A 125.6
Yb1 C31 H31A 117.1
C31 C32 C33 108.7(9)
C31 C32 Yb1 75.3(5)
C33 C32 Yb1 75.5(5)
C31 C32 H32A 125.6
C33 C32 H32A 125.6
Yb1 C32 H32A 115.6
C32 C33 C34 108.7(8)
C32 C33 Yb1 74.2(5)
C34 C33 Yb1 74.6(5)
C32 C33 H33A 125.6
C34 C33 H33A 125.6
Yb1 C33 H33A 117.5
C33 C34 C30 106.6(8)
C33 C34 Yb1 74.4(5)
C30 C34 Yb1 74.5(4)
C33 C34 H34A 126.7
C30 C34 H34A 126.7
Yb1 C34 H34A 116.6
O1 C35 C36 94.8(11)
O1 C35 H35A 112.8
C36 C35 H35A 112.8
O1 C35 H35B 112.8
C36 C35 H35B 112.8
H35A C35 H35B 110.2
C37 C36 C35 111.8(14)
C37 C36 H36A 109.3
C35 C36 H36A 109.3
C37 C36 H36B 109.3
C35 C36 H36B 109.3
H36A C36 H36B 107.9
C36 C37 C38 101.2(12)
C36 C37 H37A 111.5
C38 C37 H37A 111.5
C36 C37 H37B 111.5
C38 C37 H37B 111.5
H37A C37 H37B 109.3
O1 C38 C37 103.8(11)
O1 C38 H38A 111.0
C37 C38 H38A 111.0
O1 C38 H38B 111.0
C37 C38 H38B 111.0
H38A C38 H38B 109.0

loop_
_geom_bond_atom_site_label_1
_geom_bond_atom_site_label_2
_geom_bond_distance
Yb1 N1 2.269(6)
Yb1 C32 2.612(8)
Yb1 C31 2.624(8)
Yb1 C33 2.628(8)
Yb1 C34 2.630(8)
Yb1 C30 2.631(7)
Yb1 C25 2.633(8)
Yb1 C26 2.637(8)
Yb1 C28 2.648(8)
Yb1 C29 2.650(9)
Yb1 C27 2.656(9)
Yb1 C2 2.761(7)
N1 C14 1.363(9)
N1 C21 1.505(9)
O1 C35 1.450(14)
O1 C38 1.460(15)
C1 C14 1.393(10)
C1 C2 1.483(10)
C1 C8 1.497(10)
C2 C7 1.396(10)
C2 C3 1.396(10)
C3 C4 1.396(11)
C3 H3A 0.9300
C4 C5 1.312(13)
C4 H4A 0.9300
C5 C6 1.395(14)
C5 H5A 0.9300
C6 C7 1.356(12)
C6 H6A 0.9300
C7 H7A 0.9300
C8 C13 1.376(10)
C8 C9 1.402(10)
C9 C10 1.368(11)
C9 H9A 0.9300
C10 C11 1.357(12)
C10 H10A 0.9300
C11 C12 1.329(12)
C11 H11A 0.9300
C12 C13 1.391(11)
C12 H12A 0.9300
C13 H13A 0.9300
C14 C15 1.492(10)
C15 C20 1.380(11)
C15 C16 1.405(11)
C16 C17 1.377(12)
C16 H16A 0.9300
C17 C18 1.358(14)
C17 H17A 0.9300
C18 C19 1.399(16)
C18 H18A 0.9300
C19 C20 1.379(13)
C19 H19A 0.9300
C20 H20A 0.9300
C21 C22 1.513(12)
C21 C24 1.518(13)
C21 C23 1.547(12)
C22 H22A 0.9600
C22 H22B 0.9600
C22 H22C 0.9600
C23 H23A 0.9600
C23 H23B 0.9600
C23 H23C 0.9600
C24 H24A 0.9600
C24 H24B 0.9600
C24 H24C 0.9600
C25 C26 1.376(12)
C25 C29 1.376(13)
C25 H25A 0.9300
C26 C27 1.402(12)
C26 H26A 0.9300
C27 C28 1.371(13)
C27 H27A 0.9300
C28 C29 1.386(13)
C28 H28A 0.9300
C29 H29A 0.9300
C30 C31 1.399(12)
C30 C34 1.411(12)
C30 H30A 0.9300
C31 C32 1.366(12)
C31 H31A 0.9300
C32 C33 1.369(13)
C32 H32A 0.9300
C33 C34 1.406(14)
C33 H33A 0.9300
C34 H34A 0.9300
C35 C36 1.524(15)
C35 H35A 0.9700
C35 H35B 0.9700
C36 C37 1.440(16)
C36 H36A 0.9700
C36 H36B 0.9700
C37 C38 1.560(15)
C37 H37A 0.9700
C37 H37B 0.9700
C38 H38A 0.9700
C38 H38B 0.9700
